data_2222888
loop_
_publ_author_name
'Ketuly, Kamal Aziz'
'A. Hadi, A. Hamid'
'Ng, Seik Weng'

_publ_section_title
;
 2-Bromobeclometasone dipropionate
;
_journal_coeditor_code TK2487
_journal_issue 8
_journal_name_full 'Acta Crystallographica Section E'
_journal_page_first o1822
_journal_paper_doi 10.1107/S1600536809025987
_journal_volume 65
_journal_year 2009
_chemical_formula_iupac 'C28 H36 Br Cl O7'
_chemical_formula_moiety 'C28 H36 Br Cl O7'
_chemical_formula_sum 'C28 H36 Br Cl O7'
_chemical_formula_weight 599.93
_chemical_name_common '2-Bromobeclometasone dipropionate'
_chemical_name_systematic
;
(8<i>S</i>,9<i>R</i>,10<i>S</i>,11<i>S</i>,13<i>S</i>,14<i>S</i>,16<i>S</i>,
17<i>R</i>)-2-bromo-9\a-chloro-11-hydroxy-10,13,16-trimethyl-3-oxo-
17-[2-(propionyloxy)acetyl]-6,7,8,9,10,11,12,13,14,15,16,17-dodecahydro-
3<i>H</i>-cyclopenta[<i>a</i>]phenanthren-17-yl propionate
;
_space_group_IT_number 4
_symmetry_cell_setting monoclinic
_symmetry_space_group_name_Hall 'P 2yb'
_symmetry_space_group_name_H-M 'P 1 21 1'
_atom_sites_solution_hydrogens geom
_atom_sites_solution_primary direct
_atom_sites_solution_secondary difmap
_audit_creation_method SHELXL-97
_cell_angle_alpha 90.00
_cell_angle_beta 90.1060(10)
_cell_angle_gamma 90.00
_cell_formula_units_Z 4
_cell_length_a 12.0999(3)
_cell_length_b 13.8673(3)
_cell_length_c 16.7971(4)
_cell_measurement_reflns_used 4369
_cell_measurement_temperature 140(2)
_cell_measurement_theta_max 22.4
_cell_measurement_theta_min 2.5
_cell_volume 2818.43(11)
_computing_cell_refinement 'SAINT (Bruker, 2008)'
_computing_data_collection 'APEX2 (Bruker, 2008)'
_computing_data_reduction 'SAINT (Bruker, 2008)'
_computing_molecular_graphics 'X-SEED (Barbour, 2001)'
_computing_publication_material 'publCIF (Westrip, 2009)'
_computing_structure_refinement 'SHELXL97 (Sheldrick, 2008)'
_computing_structure_solution 'SHELXS97 (Sheldrick, 2008)'
_diffrn_ambient_temperature 140(2)
_diffrn_measured_fraction_theta_full 0.997
_diffrn_measured_fraction_theta_max 0.997
_diffrn_measurement_device_type 'Bruker SMART APEX'
_diffrn_measurement_method \w
_diffrn_radiation_monochromator graphite
_diffrn_radiation_source 'fine-focus sealed tube'
_diffrn_radiation_type MoK\a
_diffrn_radiation_wavelength 0.71073
_diffrn_reflns_av_R_equivalents 0.0445
_diffrn_reflns_av_sigmaI/netI 0.1037
_diffrn_reflns_limit_h_max 15
_diffrn_reflns_limit_h_min -15
_diffrn_reflns_limit_k_max 17
_diffrn_reflns_limit_k_min -17
_diffrn_reflns_limit_l_max 21
_diffrn_reflns_limit_l_min -21
_diffrn_reflns_number 23151
_diffrn_reflns_theta_full 27.5
_diffrn_reflns_theta_max 27.50
_diffrn_reflns_theta_min 1.21
_diffrn_standards_decay_% 0
_diffrn_standards_interval_count 0
_diffrn_standards_interval_time 0
_diffrn_standards_number 0
_exptl_absorpt_coefficient_mu 1.597
_exptl_absorpt_correction_T_max 0.746
_exptl_absorpt_correction_T_min 0.642
_exptl_absorpt_correction_type multi-scan
_exptl_absorpt_process_details '(SADABS; Sheldrick, 1996)'
_exptl_crystal_colour Colorless
_exptl_crystal_density_diffrn 1.414
_exptl_crystal_density_method 'not measured'
_exptl_crystal_description Plate
_exptl_crystal_F_000 1248
_exptl_crystal_size_max 0.22
_exptl_crystal_size_mid 0.11
_exptl_crystal_size_min 0.02
_refine_diff_density_max 0.61
_refine_diff_density_min -0.52
_refine_ls_abs_structure_details 'Flack (1983), 6028 Friedel pairs'
_refine_ls_abs_structure_Flack 0.001(7)
_refine_ls_extinction_method none
_refine_ls_goodness_of_fit_ref 0.936
_refine_ls_hydrogen_treatment constr
_refine_ls_matrix_type full
_refine_ls_number_parameters 680
_refine_ls_number_reflns 12754
_refine_ls_number_restraints 1
_refine_ls_restrained_S_all 0.936
_refine_ls_R_factor_all 0.0725
_refine_ls_R_factor_gt 0.0462
_refine_ls_shift/su_max 0.001
_refine_ls_shift/su_mean 0.001
_refine_ls_structure_factor_coef Fsqd
_refine_ls_weighting_details 'calc w=1/[\s^2^(Fo^2^)+(0.0055P)^2^] where P=(Fo^2^+2Fc^2^)/3'
_refine_ls_weighting_scheme calc
_refine_ls_wR_factor_gt 0.0770
_refine_ls_wR_factor_ref 0.0863
_reflns_number_gt 9841
_reflns_number_total 12754
_reflns_threshold_expression I>2\s(I)
_cod_data_source_file tk2487.cif
_cod_data_source_block I
_cod_depositor_comments
;
The following automatic conversions were performed:
'_symmetry_cell_setting' value 'Monoclinic' changed to 'monoclinic'
according to '/home/saulius/struct/CIF-dictionaries/cif_core.dic'
dictionary named 'cif_core.dic' version 2.4.1 from
2010-06-29.

'_exptl_absorpt_correction_type' value 'Multi-scan' changed
to 'multi-scan' according to
'/home/saulius/struct/CIF-dictionaries/cif_core.dic' dictionary named
'cif_core.dic' version 2.4.1 from 2010-06-29.

Automatic conversion script
Id: cif_fix_enum 1527 2010-12-29 10:47:43Z saulius 

The following automatic conversions were performed:

'_symmetry_cell_setting' value 'Monoclinic' changed to 'monoclinic'
according to /home/saulius/struct/CIF-dictionaries/cif_core.dic
dictionary named 'cif_core.dic' version 2.4.1 from
2010-06-29.

'_exptl_absorpt_correction_type' value 'Multi-scan'
changed to 'multi-scan' according to
/home/saulius/struct/CIF-dictionaries/cif_core.dic dictionary named
'cif_core.dic' version 2.4.1 from 2010-06-29.

Automatic conversion script
Id: cif_fix_values 1715 2011-07-08 13:25:40Z adriana 
;
_cod_original_cell_volume 2818.40(10)
_cod_original_sg_symbol_H-M 'P 21'
_cod_database_code 2222888
_cod_database_fobs_code 2222888

loop_
_symmetry_equiv_pos_as_xyz
'x, y, z'
'-x, y+1/2, -z'

loop_
_atom_site_type_symbol
_atom_site_label
_atom_site_fract_x
_atom_site_fract_y
_atom_site_fract_z
_atom_site_U_iso_or_equiv
_atom_site_adp_type
_atom_site_calc_flag
_atom_site_refinement_flags
_atom_site_occupancy
_atom_site_disorder_assembly
_atom_site_disorder_group
Br Br1 0.54075(6) 0.49998(4) 0.19693(4) 0.04545(18) Uani d . 1 . .
Br Br2 0.47284(6) 0.38183(4) 0.69368(4) 0.04703(18) Uani d . 1 . .
Cl Cl1 0.31003(12) 0.21093(9) 0.14232(8) 0.0266(3) Uani d . 1 . .
Cl Cl2 0.67988(12) 0.69926(9) 0.65968(7) 0.0273(3) Uani d . 1 . .
O O1 0.6876(4) 0.3240(3) 0.2194(3) 0.0657(16) Uani d . 1 . .
O O2 0.2810(3) 0.3459(2) -0.0630(2) 0.0241(9) Uani d . 1 . .
H H2 0.2347 0.3857 -0.0769 0.036 Uiso calc R 1 . .
O O3 -0.0895(3) 0.1241(3) -0.1469(2) 0.0288(9) Uani d . 1 . .
O O4 -0.2209(3) 0.2617(3) -0.0927(2) 0.0288(9) Uani d . 1 . .
O O5 -0.0790(3) 0.3584(3) -0.1263(2) 0.0286(9) Uani d . 1 . .
O O6 -0.0029(3) 0.1104(2) 0.05595(19) 0.0188(8) Uani d . 1 . .
O O7 -0.1480(3) 0.0108(2) 0.0430(2) 0.0258(8) Uani d . 1 . .
O O8 0.3216(5) 0.5484(4) 0.7329(3) 0.0651(15) Uani d . 1 . .
O O9 0.7133(3) 0.5636(2) 0.4572(2) 0.0234(9) Uani d . 1 . .
H H9 0.7495 0.5143 0.4507 0.035 Uiso calc R 1 . .
O O10 1.0599(3) 0.8016(2) 0.3561(2) 0.0280(9) Uani d . 1 . .
O O11 1.2091(3) 0.6755(3) 0.4091(2) 0.0289(9) Uani d . 1 . .
O O12 1.0782(3) 0.5674(3) 0.3757(3) 0.0324(10) Uani d . 1 . .
O O13 0.9919(3) 0.8182(2) 0.56103(18) 0.0181(8) Uani d . 1 . .
O O14 1.1285(3) 0.9212(2) 0.5346(2) 0.0237(8) Uani d . 1 . .
C C1 0.4654(4) 0.3656(4) 0.0826(3) 0.0243(12) Uani d . 1 . .
H H1 0.4146 0.4154 0.0693 0.029 Uiso calc R 1 . .
C C2 0.5368(5) 0.3808(4) 0.1419(3) 0.0327(14) Uani d . 1 . .
C C3 0.6175(5) 0.3074(4) 0.1685(4) 0.0369(16) Uani d . 1 . .
C C4 0.6101(5) 0.2152(4) 0.1282(4) 0.0350(14) Uani d . 1 . .
H H4 0.6584 0.1649 0.1446 0.042 Uiso calc R 1 . .
C C5 0.5382(5) 0.1970(4) 0.0688(3) 0.0288(13) Uani d . 1 . .
C C6 0.4617(4) 0.2731(3) 0.0360(3) 0.0223(12) Uani d . 1 . .
C C7 0.5041(5) 0.2971(4) -0.0489(3) 0.0300(14) Uani d . 1 . .
H H7A 0.5848 0.3024 -0.0480 0.045 Uiso calc R 1 . .
H H7B 0.4721 0.3584 -0.0666 0.045 Uiso calc R 1 . .
H H7C 0.4821 0.2457 -0.0857 0.045 Uiso calc R 1 . .
C C8 0.3392(4) 0.2315(3) 0.0368(3) 0.0195(11) Uani d . 1 . .
C C9 0.3330(4) 0.1346(3) -0.0066(3) 0.0200(12) Uani d . 1 . .
H H9a 0.3533 0.1462 -0.0635 0.024 Uiso calc R 1 . .
C C10 0.4151(4) 0.0613(3) 0.0274(4) 0.0253(13) Uani d . 1 . .
H H10A 0.3925 0.0441 0.0822 0.030 Uiso calc R 1 . .
H H10B 0.4128 0.0020 -0.0053 0.030 Uiso calc R 1 . .
C C11 0.5332(5) 0.1001(4) 0.0290(4) 0.0338(14) Uani d . 1 . .
H H11A 0.5813 0.0542 0.0581 0.041 Uiso calc R 1 . .
H H11B 0.5612 0.1057 -0.0261 0.041 Uiso calc R 1 . .
C C12 0.2493(4) 0.3049(3) 0.0116(3) 0.0179(11) Uani d . 1 . .
H H12 0.2470 0.3577 0.0521 0.021 Uiso calc R 1 . .
C C13 0.1328(4) 0.2587(3) 0.0063(3) 0.0184(11) Uani d . 1 . .
H H13A 0.1060 0.2460 0.0609 0.022 Uiso calc R 1 . .
H H13B 0.0817 0.3056 -0.0186 0.022 Uiso calc R 1 . .
C C14 0.1283(4) 0.1650(3) -0.0409(3) 0.0159(11) Uani d . 1 . .
C C15 0.1439(4) 0.1828(4) -0.1301(3) 0.0227(12) Uani d . 1 . .
H H15A 0.2217 0.1975 -0.1409 0.034 Uiso calc R 1 . .
H H15B 0.0979 0.2374 -0.1468 0.034 Uiso calc R 1 . .
H H15C 0.1222 0.1250 -0.1599 0.034 Uiso calc R 1 . .
C C16 0.2154(4) 0.0949(3) -0.0053(3) 0.0168(11) Uani d . 1 . .
H H16 0.1955 0.0858 0.0519 0.020 Uiso calc R 1 . .
C C17 0.1884(4) 0.0007(4) -0.0474(3) 0.0224(11) Uani d . 1 . .
H H17A 0.2214 -0.0548 -0.0189 0.027 Uiso calc R 1 . .
H H17B 0.2160 0.0013 -0.1028 0.027 Uiso calc R 1 . .
C C18 0.0620(4) -0.0044(4) -0.0457(3) 0.0165(10) Uani d . 1 . .
H H18 0.0425 -0.0419 0.0031 0.020 Uiso calc R 1 . .
C C19 0.0216(4) 0.1023(3) -0.0301(3) 0.0180(11) Uani d . 1 . .
C C20 0.0102(5) -0.0589(3) -0.1159(3) 0.0266(13) Uani d . 1 . .
H H20A 0.0446 -0.1226 -0.1206 0.040 Uiso calc R 1 . .
H H20B 0.0222 -0.0224 -0.1651 0.040 Uiso calc R 1 . .
H H20C -0.0693 -0.0664 -0.1068 0.040 Uiso calc R 1 . .
C C21 -0.0750(4) 0.1418(3) -0.0776(3) 0.0213(12) Uani d . 1 . .
C C22 -0.1497(4) 0.2152(4) -0.0356(3) 0.0247(12) Uani d . 1 . .
H H22A -0.1949 0.1820 0.0051 0.030 Uiso calc R 1 . .
H H22B -0.1036 0.2642 -0.0083 0.030 Uiso calc R 1 . .
C C23 -0.1728(5) 0.3310(3) -0.1386(3) 0.0238(12) Uani d . 1 . .
C C24 -0.2494(5) 0.3645(4) -0.2015(4) 0.0364(14) Uani d . 1 . .
H H24A -0.3242 0.3715 -0.1784 0.044 Uiso calc R 1 . .
H H24B -0.2535 0.3147 -0.2436 0.044 Uiso calc R 1 . .
C C25 -0.2165(6) 0.4583(4) -0.2385(4) 0.0375(15) Uani d . 1 . .
H H25A -0.2678 0.4741 -0.2818 0.056 Uiso calc R 1 . .
H H25B -0.1414 0.4530 -0.2598 0.056 Uiso calc R 1 . .
H H25C -0.2187 0.5094 -0.1982 0.056 Uiso calc R 1 . .
C C26 -0.0847(4) 0.0556(3) 0.0855(3) 0.0206(12) Uani d . 1 . .
C C27 -0.0835(5) 0.0551(4) 0.1745(3) 0.0284(13) Uani d . 1 . .
H H27A -0.0349 0.0021 0.1928 0.034 Uiso calc R 1 . .
H H27B -0.1591 0.0411 0.1937 0.034 Uiso calc R 1 . .
C C28 -0.0439(6) 0.1494(4) 0.2124(3) 0.0505(17) Uani d . 1 . .
H H28A -0.0488 0.1444 0.2704 0.076 Uiso calc R 1 . .
H H28B -0.0905 0.2027 0.1939 0.076 Uiso calc R 1 . .
H H28C 0.0330 0.1615 0.1970 0.076 Uiso calc R 1 . .
C C29 0.5366(5) 0.5327(4) 0.5906(3) 0.0254(13) Uani d . 1 . .
H H29 0.5906 0.4874 0.5737 0.030 Uiso calc R 1 . .
C C30 0.4678(5) 0.5071(5) 0.6483(3) 0.0330(14) Uani d . 1 . .
C C31 0.3842(6) 0.5721(5) 0.6799(4) 0.0439(18) Uani d . 1 . .
C C32 0.3840(5) 0.6696(5) 0.6466(4) 0.0449(18) Uani d . 1 . .
H H32 0.3330 0.7152 0.6672 0.054 Uiso calc R 1 . .
C C33 0.4528(5) 0.6975(4) 0.5883(3) 0.0287(13) Uani d . 1 . .
C C34 0.5335(4) 0.6289(3) 0.5506(3) 0.0212(12) Uani d . 1 . .
C C35 0.4887(5) 0.6095(4) 0.4648(3) 0.0274(13) Uani d . 1 . .
H H35A 0.4128 0.5850 0.4680 0.041 Uiso calc R 1 . .
H H35B 0.5356 0.5616 0.4384 0.041 Uiso calc R 1 . .
H H35C 0.4896 0.6696 0.4342 0.041 Uiso calc R 1 . .
C C36 0.6517(4) 0.6758(4) 0.5533(3) 0.0198(11) Uani d . 1 . .
C C37 0.7467(4) 0.6092(3) 0.5292(3) 0.0198(12) Uani d . 1 . .
H H37 0.7543 0.5583 0.5710 0.024 Uiso calc R 1 . .
C C38 0.8584(4) 0.6604(3) 0.5215(3) 0.0192(11) Uani d . 1 . .
H H38A 0.8863 0.6762 0.5754 0.023 Uiso calc R 1 . .
H H38B 0.9119 0.6158 0.4965 0.023 Uiso calc R 1 . .
C C39 0.8529(4) 0.7532(3) 0.4722(3) 0.0168(11) Uani d . 1 . .
C C40 0.8294(5) 0.7317(4) 0.3834(3) 0.0240(12) Uani d . 1 . .
H H40A 0.7532 0.7088 0.3774 0.036 Uiso calc R 1 . .
H H40B 0.8806 0.6819 0.3645 0.036 Uiso calc R 1 . .
H H40C 0.8396 0.7906 0.3521 0.036 Uiso calc R 1 . .
C C41 0.7662(4) 0.8197(3) 0.5097(3) 0.0190(11) Uani d . 1 . .
H H41 0.7884 0.8306 0.5664 0.023 Uiso calc R 1 . .
C C42 0.6501(4) 0.7747(3) 0.5103(3) 0.0223(12) Uani d . 1 . .
H H42 0.6282 0.7629 0.4537 0.027 Uiso calc R 1 . .
C C43 0.5653(5) 0.8430(4) 0.5463(4) 0.0277(13) Uani d . 1 . .
H H43A 0.5906 0.8627 0.5999 0.033 Uiso calc R 1 . .
H H43B 0.5606 0.9017 0.5129 0.033 Uiso calc R 1 . .
C C44 0.4498(5) 0.7981(4) 0.5531(4) 0.0349(15) Uani d . 1 . .
H H44A 0.4030 0.8399 0.5869 0.042 Uiso calc R 1 . .
H H44B 0.4156 0.7953 0.4995 0.042 Uiso calc R 1 . .
C C45 0.7821(4) 0.9145(3) 0.4656(3) 0.0238(12) Uani d . 1 . .
H H45A 0.7499 0.9690 0.4958 0.029 Uiso calc R 1 . .
H H45B 0.7477 0.9121 0.4121 0.029 Uiso calc R 1 . .
C C46 0.9079(4) 0.9239(3) 0.4597(3) 0.0218(12) Uani d . 1 . .
H H46 0.9313 0.9660 0.5050 0.026 Uiso calc R 1 . .
C C47 0.9425(5) 0.9759(4) 0.3841(3) 0.0341(14) Uani d . 1 . .
H H47A 0.9090 1.0402 0.3830 0.051 Uiso calc R 1 . .
H H47B 0.9177 0.9390 0.3376 0.051 Uiso calc R 1 . .
H H47C 1.0232 0.9820 0.3830 0.051 Uiso calc R 1 . .
C C48 0.9565(4) 0.8212(3) 0.4772(3) 0.0182(11) Uani d . 1 . .
C C49 1.0518(5) 0.7834(3) 0.4268(3) 0.0249(12) Uani d . 1 . .
C C50 1.1341(5) 0.7155(4) 0.4666(3) 0.0272(12) Uani d . 1 . .
H H50A 1.1764 0.7512 0.5076 0.033 Uiso calc R 1 . .
H H50B 1.0936 0.6627 0.4934 0.033 Uiso calc R 1 . .
C C51 1.1673(5) 0.6009(4) 0.3650(3) 0.0229(12) Uani d . 1 . .
C C52 1.2503(5) 0.5698(4) 0.3026(4) 0.0332(14) Uani d . 1 . .
H H52A 1.3252 0.5704 0.3264 0.040 Uiso calc R 1 . .
H H52B 1.2495 0.6168 0.2583 0.040 Uiso calc R 1 . .
C C53 1.2268(5) 0.4703(4) 0.2700(4) 0.0389(16) Uani d . 1 . .
H H53A 1.2865 0.4511 0.2341 0.058 Uiso calc R 1 . .
H H53B 1.1566 0.4712 0.2407 0.058 Uiso calc R 1 . .
H H53C 1.2218 0.4242 0.3141 0.058 Uiso calc R 1 . .
C C54 1.0753(4) 0.8780(4) 0.5826(3) 0.0223(11) Uani d . 1 . .
C C55 1.0950(4) 0.8777(4) 0.6712(3) 0.0205(11) Uani d . 1 . .
H H55A 1.1345 0.8179 0.6863 0.025 Uiso calc R 1 . .
H H55B 1.0230 0.8781 0.6991 0.025 Uiso calc R 1 . .
C C56 1.1626(4) 0.9647(3) 0.6976(3) 0.0291(12) Uani d . 1 . .
H H56A 1.1751 0.9615 0.7552 0.044 Uiso calc R 1 . .
H H56B 1.1224 1.0240 0.6847 0.044 Uiso calc R 1 . .
H H56C 1.2339 0.9646 0.6700 0.044 Uiso calc R 1 . .

loop_
_atom_site_aniso_label
_atom_site_aniso_U_11
_atom_site_aniso_U_22
_atom_site_aniso_U_33
_atom_site_aniso_U_12
_atom_site_aniso_U_13
_atom_site_aniso_U_23
Br1 0.0424(4) 0.0454(3) 0.0485(4) -0.0172(3) -0.0005(3) -0.0155(4)
Br2 0.0408(4) 0.0540(4) 0.0462(4) -0.0229(3) -0.0093(3) 0.0218(4)
Cl1 0.0282(7) 0.0265(7) 0.0252(7) -0.0061(6) -0.0008(5) 0.0004(6)
Cl2 0.0296(7) 0.0288(7) 0.0235(6) -0.0042(6) -0.0012(6) -0.0027(6)
O1 0.061(3) 0.051(3) 0.085(4) -0.027(3) -0.052(3) 0.023(3)
O2 0.018(2) 0.0180(18) 0.036(2) 0.0011(15) 0.0028(16) 0.0126(16)
O3 0.027(2) 0.033(2) 0.027(2) 0.0012(17) -0.0083(17) -0.0044(18)
O4 0.018(2) 0.0268(19) 0.042(2) 0.0001(16) -0.0097(17) 0.0128(18)
O5 0.027(2) 0.029(2) 0.030(2) -0.0105(16) -0.0026(17) 0.0069(17)
O6 0.023(2) 0.0160(16) 0.0180(17) -0.0030(14) 0.0040(14) -0.0002(14)
O7 0.024(2) 0.0196(18) 0.033(2) -0.0063(16) -0.0001(16) 0.0000(17)
O8 0.066(4) 0.075(3) 0.054(3) -0.031(3) 0.035(3) -0.007(3)
O9 0.020(2) 0.0162(18) 0.034(2) 0.0022(15) -0.0036(17) -0.0077(17)
O10 0.027(2) 0.0278(19) 0.029(2) -0.0021(16) 0.0040(17) 0.0047(17)
O11 0.016(2) 0.0262(19) 0.044(2) -0.0025(16) 0.0029(17) -0.0063(18)
O12 0.022(2) 0.030(2) 0.045(3) -0.0079(17) 0.0014(19) -0.0019(19)
O13 0.0177(19) 0.0170(17) 0.0195(17) -0.0057(14) -0.0020(14) 0.0042(14)
O14 0.027(2) 0.0197(17) 0.024(2) -0.0121(16) 0.0016(17) 0.0034(16)
C1 0.021(3) 0.021(3) 0.031(3) -0.006(3) 0.004(2) -0.001(2)
C2 0.036(3) 0.030(3) 0.032(3) -0.019(3) -0.002(3) 0.004(3)
C3 0.031(3) 0.036(3) 0.044(4) -0.026(3) -0.020(3) 0.019(3)
C4 0.023(3) 0.029(3) 0.053(4) -0.010(3) -0.006(3) 0.011(3)
C5 0.018(3) 0.027(3) 0.042(3) 0.003(3) 0.001(3) 0.004(3)
C6 0.016(3) 0.021(3) 0.029(3) 0.003(2) 0.000(2) 0.002(2)
C7 0.021(3) 0.033(3) 0.036(3) -0.001(2) 0.008(3) 0.005(3)
C8 0.021(3) 0.016(2) 0.021(3) 0.001(2) 0.000(2) -0.001(2)
C9 0.021(3) 0.013(2) 0.026(3) 0.003(2) 0.001(2) -0.002(2)
C10 0.018(3) 0.013(2) 0.045(3) 0.003(2) 0.000(3) -0.001(3)
C11 0.029(3) 0.025(3) 0.047(4) 0.010(3) -0.004(3) 0.005(3)
C12 0.011(3) 0.011(2) 0.032(3) 0.0002(19) 0.003(2) -0.005(2)
C13 0.016(3) 0.013(2) 0.026(3) 0.001(2) -0.002(2) -0.002(2)
C14 0.011(2) 0.013(2) 0.024(3) 0.0014(19) -0.001(2) 0.000(2)
C15 0.025(3) 0.020(3) 0.023(3) -0.002(2) 0.004(2) -0.003(2)
C16 0.017(3) 0.008(2) 0.026(3) 0.0011(19) 0.001(2) 0.004(2)
C17 0.033(3) 0.010(2) 0.025(3) 0.000(2) 0.001(2) 0.000(2)
C18 0.018(3) 0.017(2) 0.014(2) 0.000(2) 0.0024(19) 0.003(2)
C19 0.025(3) 0.017(2) 0.012(2) -0.004(2) -0.004(2) -0.0023(19)
C20 0.030(3) 0.021(3) 0.029(3) -0.004(2) 0.003(2) -0.004(2)
C21 0.016(3) 0.020(3) 0.028(3) -0.007(2) -0.001(2) 0.000(2)
C22 0.022(3) 0.020(3) 0.033(3) 0.003(2) 0.000(2) 0.005(2)
C23 0.028(3) 0.017(2) 0.026(3) 0.001(2) 0.001(2) -0.002(2)
C24 0.029(3) 0.040(4) 0.041(3) 0.003(3) -0.005(3) 0.001(3)
C25 0.043(4) 0.032(3) 0.037(3) 0.003(3) -0.001(3) 0.012(3)
C26 0.017(3) 0.014(3) 0.031(3) 0.005(2) 0.001(2) 0.005(2)
C27 0.038(3) 0.023(3) 0.025(3) 0.004(2) 0.011(2) 0.006(2)
C28 0.087(5) 0.039(3) 0.026(3) -0.005(4) 0.012(3) 0.002(3)
C29 0.017(3) 0.028(3) 0.032(3) -0.002(2) 0.001(3) -0.004(2)
C30 0.021(3) 0.048(3) 0.029(3) -0.015(3) -0.004(3) 0.008(3)
C31 0.037(4) 0.048(4) 0.046(4) -0.024(3) 0.006(3) -0.009(3)
C32 0.025(3) 0.052(4) 0.058(4) -0.002(3) 0.016(3) -0.034(4)
C33 0.015(3) 0.026(3) 0.045(3) -0.002(2) -0.005(3) -0.011(3)
C34 0.012(3) 0.021(2) 0.031(3) -0.004(2) -0.003(2) -0.003(2)
C35 0.018(3) 0.032(3) 0.032(3) -0.006(2) -0.003(2) -0.001(3)
C36 0.016(3) 0.020(2) 0.023(3) -0.003(2) 0.003(2) -0.003(2)
C37 0.019(3) 0.012(2) 0.028(3) 0.003(2) -0.006(2) -0.001(2)
C38 0.013(3) 0.016(2) 0.029(3) -0.001(2) -0.001(2) 0.000(2)
C39 0.018(3) 0.018(2) 0.015(2) 0.000(2) -0.001(2) -0.002(2)
C40 0.022(3) 0.017(3) 0.033(3) -0.004(2) -0.004(2) 0.000(2)
C41 0.019(3) 0.010(2) 0.028(3) 0.004(2) -0.004(2) -0.006(2)
C42 0.023(3) 0.015(2) 0.029(3) 0.002(2) -0.004(2) 0.001(2)
C43 0.026(3) 0.018(2) 0.039(3) 0.012(2) -0.001(2) -0.002(2)
C44 0.017(3) 0.029(3) 0.059(4) 0.009(2) -0.003(3) -0.010(3)
C45 0.022(3) 0.018(2) 0.032(3) -0.002(2) -0.003(2) 0.001(2)
C46 0.029(3) 0.015(2) 0.022(3) -0.003(2) -0.002(2) 0.004(2)
C47 0.045(4) 0.025(3) 0.033(3) -0.004(3) 0.001(3) 0.012(3)
C48 0.017(3) 0.016(2) 0.021(3) -0.002(2) 0.000(2) -0.001(2)
C49 0.022(3) 0.020(3) 0.033(3) -0.009(2) -0.003(2) 0.000(2)
C50 0.026(3) 0.027(3) 0.029(3) -0.002(3) 0.005(2) -0.005(3)
C51 0.024(3) 0.016(2) 0.028(3) 0.003(2) -0.005(2) -0.001(2)
C52 0.026(3) 0.045(3) 0.029(3) 0.001(3) -0.005(3) -0.005(3)
C53 0.042(4) 0.043(4) 0.033(3) 0.007(3) -0.003(3) -0.001(3)
C54 0.019(3) 0.015(2) 0.032(3) -0.002(2) -0.004(2) 0.001(3)
C55 0.019(2) 0.020(2) 0.022(3) 0.001(2) -0.0003(19) 0.000(2)
C56 0.030(3) 0.028(3) 0.029(3) 0.003(2) -0.003(3) 0.004(3)

loop_
_atom_type_symbol
_atom_type_description
_atom_type_scat_dispersion_real
_atom_type_scat_dispersion_imag
_atom_type_scat_source
C C 0.0033 0.0016 'International Tables Vol C Tables 4.2.6.8 and 6.1.1.4'
H H 0.0000 0.0000 'International Tables Vol C Tables 4.2.6.8 and 6.1.1.4'
O O 0.0106 0.0060 'International Tables Vol C Tables 4.2.6.8 and 6.1.1.4'
Cl Cl 0.1484 0.1585 'International Tables Vol C Tables 4.2.6.8 and 6.1.1.4'
Br Br -0.2901 2.4595 'International Tables Vol C Tables 4.2.6.8 and 6.1.1.4'

loop_
_geom_angle_atom_site_label_1
_geom_angle_atom_site_label_2
_geom_angle_atom_site_label_3
_geom_angle_site_symmetry_1
_geom_angle_site_symmetry_3
_geom_angle
_geom_angle_publ_flag
C12 O2 H2 . . 109.5 ?
C23 O4 C22 . . 115.8(4) ?
C26 O6 C19 . . 117.8(4) ?
C37 O9 H9 . . 109.5 ?
C51 O11 C50 . . 114.9(4) ?
C54 O13 C48 . . 117.0(4) ?
C2 C1 C6 . . 122.8(5) ?
C2 C1 H1 . . 118.6 ?
C6 C1 H1 . . 118.6 ?
C1 C2 C3 . . 122.9(6) ?
C1 C2 Br1 . . 121.2(5) ?
C3 C2 Br1 . . 115.9(4) ?
O1 C3 C4 . . 122.2(6) ?
O1 C3 C2 . . 122.5(6) ?
C4 C3 C2 . . 115.2(5) ?
C5 C4 C3 . . 123.4(6) ?
C5 C4 H4 . . 118.3 ?
C3 C4 H4 . . 118.3 ?
C4 C5 C11 . . 121.5(5) ?
C4 C5 C6 . . 122.4(5) ?
C11 C5 C6 . . 116.0(5) ?
C1 C6 C5 . . 112.9(5) ?
C1 C6 C7 . . 106.6(4) ?
C5 C6 C7 . . 106.4(5) ?
C1 C6 C8 . . 109.3(4) ?
C5 C6 C8 . . 108.4(4) ?
C7 C6 C8 . . 113.3(4) ?
C6 C7 H7A . . 109.5 ?
C6 C7 H7B . . 109.5 ?
H7A C7 H7B . . 109.5 ?
C6 C7 H7C . . 109.5 ?
H7A C7 H7C . . 109.5 ?
H7B C7 H7C . . 109.5 ?
C9 C8 C12 . . 114.4(4) ?
C9 C8 C6 . . 111.0(4) ?
C12 C8 C6 . . 114.4(4) ?
C9 C8 Cl1 . . 108.4(3) ?
C12 C8 Cl1 . . 103.4(3) ?
C6 C8 Cl1 . . 104.3(3) ?
C16 C9 C8 . . 110.8(4) ?
C16 C9 C10 . . 111.1(4) ?
C8 C9 C10 . . 111.9(4) ?
C16 C9 H9a . . 107.6 ?
C8 C9 H9a . . 107.6 ?
C10 C9 H9a . . 107.6 ?
C11 C10 C9 . . 112.3(4) ?
C11 C10 H10A . . 109.1 ?
C9 C10 H10A . . 109.1 ?
C11 C10 H10B . . 109.1 ?
C9 C10 H10B . . 109.1 ?
H10A C10 H10B . . 107.9 ?
C5 C11 C10 . . 111.1(5) ?
C5 C11 H11A . . 109.4 ?
C10 C11 H11A . . 109.4 ?
C5 C11 H11B . . 109.4 ?
C10 C11 H11B . . 109.4 ?
H11A C11 H11B . . 108.0 ?
O2 C12 C8 . . 108.2(4) ?
O2 C12 C13 . . 111.1(4) ?
C8 C12 C13 . . 112.4(4) ?
O2 C12 H12 . . 108.3 ?
C8 C12 H12 . . 108.3 ?
C13 C12 H12 . . 108.3 ?
C14 C13 C12 . . 114.5(4) ?
C14 C13 H13A . . 108.6 ?
C12 C13 H13A . . 108.6 ?
C14 C13 H13B . . 108.6 ?
C12 C13 H13B . . 108.6 ?
H13A C13 H13B . . 107.6 ?
C13 C14 C15 . . 111.6(4) ?
C13 C14 C16 . . 108.1(4) ?
C15 C14 C16 . . 113.2(4) ?
C13 C14 C19 . . 116.2(4) ?
C15 C14 C19 . . 107.8(4) ?
C16 C14 C19 . . 99.6(4) ?
C14 C15 H15A . . 109.5 ?
C14 C15 H15B . . 109.5 ?
H15A C15 H15B . . 109.5 ?
C14 C15 H15C . . 109.5 ?
H15A C15 H15C . . 109.5 ?
H15B C15 H15C . . 109.5 ?
C17 C16 C9 . . 120.2(4) ?
C17 C16 C14 . . 102.4(4) ?
C9 C16 C14 . . 113.6(4) ?
C17 C16 H16 . . 106.6 ?
C9 C16 H16 . . 106.6 ?
C14 C16 H16 . . 106.6 ?
C16 C17 C18 . . 104.2(4) ?
C16 C17 H17A . . 110.9 ?
C18 C17 H17A . . 110.9 ?
C16 C17 H17B . . 110.9 ?
C18 C17 H17B . . 110.9 ?
H17A C17 H17B . . 108.9 ?
C20 C18 C17 . . 114.5(4) ?
C20 C18 C19 . . 117.5(4) ?
C17 C18 C19 . . 105.6(4) ?
C20 C18 H18 . . 106.1 ?
C17 C18 H18 . . 106.1 ?
C19 C18 H18 . . 106.1 ?
O6 C19 C21 . . 109.3(4) ?
O6 C19 C14 . . 103.8(4) ?
C21 C19 C14 . . 111.9(4) ?
O6 C19 C18 . . 107.2(4) ?
C21 C19 C18 . . 119.3(4) ?
C14 C19 C18 . . 104.2(4) ?
C18 C20 H20A . . 109.5 ?
C18 C20 H20B . . 109.5 ?
H20A C20 H20B . . 109.5 ?
C18 C20 H20C . . 109.5 ?
H20A C20 H20C . . 109.5 ?
H20B C20 H20C . . 109.5 ?
O3 C21 C19 . . 123.1(5) ?
O3 C21 C22 . . 119.7(5) ?
C19 C21 C22 . . 116.9(4) ?
O4 C22 C21 . . 110.0(4) ?
O4 C22 H22A . . 109.7 ?
C21 C22 H22A . . 109.7 ?
O4 C22 H22B . . 109.7 ?
C21 C22 H22B . . 109.7 ?
H22A C22 H22B . . 108.2 ?
O5 C23 O4 . . 121.6(5) ?
O5 C23 C24 . . 127.5(5) ?
O4 C23 C24 . . 110.9(5) ?
C23 C24 C25 . . 113.7(5) ?
C23 C24 H24A . . 108.8 ?
C25 C24 H24A . . 108.8 ?
C23 C24 H24B . . 108.8 ?
C25 C24 H24B . . 108.8 ?
H24A C24 H24B . . 107.7 ?
C24 C25 H25A . . 109.5 ?
C24 C25 H25B . . 109.5 ?
H25A C25 H25B . . 109.5 ?
C24 C25 H25C . . 109.5 ?
H25A C25 H25C . . 109.5 ?
H25B C25 H25C . . 109.5 ?
O7 C26 O6 . . 122.4(5) ?
O7 C26 C27 . . 126.1(5) ?
O6 C26 C27 . . 111.5(5) ?
C26 C27 C28 . . 114.4(4) ?
C26 C27 H27A . . 108.6 ?
C28 C27 H27A . . 108.6 ?
C26 C27 H27B . . 108.6 ?
C28 C27 H27B . . 108.6 ?
H27A C27 H27B . . 107.6 ?
C27 C28 H28A . . 109.5 ?
C27 C28 H28B . . 109.5 ?
H28A C28 H28B . . 109.5 ?
C27 C28 H28C . . 109.5 ?
H28A C28 H28C . . 109.5 ?
H28B C28 H28C . . 109.5 ?
C30 C29 C34 . . 123.5(5) ?
C30 C29 H29 . . 118.3 ?
C34 C29 H29 . . 118.3 ?
C29 C30 C31 . . 122.6(6) ?
C29 C30 Br2 . . 121.2(5) ?
C31 C30 Br2 . . 116.2(4) ?
O8 C31 C32 . . 122.0(7) ?
O8 C31 C30 . . 122.3(7) ?
C32 C31 C30 . . 115.6(6) ?
C33 C32 C31 . . 123.0(6) ?
C33 C32 H32 . . 118.5 ?
C31 C32 H32 . . 118.5 ?
C32 C33 C34 . . 121.8(5) ?
C32 C33 C44 . . 122.4(5) ?
C34 C33 C44 . . 115.7(5) ?
C33 C34 C29 . . 113.1(5) ?
C33 C34 C35 . . 105.8(4) ?
C29 C34 C35 . . 105.6(4) ?
C33 C34 C36 . . 108.5(4) ?
C29 C34 C36 . . 109.6(4) ?
C35 C34 C36 . . 114.3(5) ?
C34 C35 H35A . . 109.5 ?
C34 C35 H35B . . 109.5 ?
H35A C35 H35B . . 109.5 ?
C34 C35 H35C . . 109.5 ?
H35A C35 H35C . . 109.5 ?
H35B C35 H35C . . 109.5 ?
C37 C36 C42 . . 114.8(4) ?
C37 C36 C34 . . 115.3(4) ?
C42 C36 C34 . . 110.0(4) ?
C37 C36 Cl2 . . 103.0(4) ?
C42 C36 Cl2 . . 107.3(3) ?
C34 C36 Cl2 . . 105.5(4) ?
O9 C37 C38 . . 112.5(4) ?
O9 C37 C36 . . 106.3(4) ?
C38 C37 C36 . . 114.0(4) ?
O9 C37 H37 . . 107.9 ?
C38 C37 H37 . . 107.9 ?
C36 C37 H37 . . 107.9 ?
C39 C38 C37 . . 113.5(4) ?
C39 C38 H38A . . 108.9 ?
C37 C38 H38A . . 108.9 ?
C39 C38 H38B . . 108.9 ?
C37 C38 H38B . . 108.9 ?
H38A C38 H38B . . 107.7 ?
C38 C39 C40 . . 111.5(4) ?
C38 C39 C41 . . 108.2(4) ?
C40 C39 C41 . . 112.8(4) ?
C38 C39 C48 . . 116.2(4) ?
C40 C39 C48 . . 108.2(4) ?
C41 C39 C48 . . 99.4(4) ?
C39 C40 H40A . . 109.5 ?
C39 C40 H40B . . 109.5 ?
H40A C40 H40B . . 109.5 ?
C39 C40 H40C . . 109.5 ?
H40A C40 H40C . . 109.5 ?
H40B C40 H40C . . 109.5 ?
C45 C41 C42 . . 118.0(4) ?
C45 C41 C39 . . 103.4(4) ?
C42 C41 C39 . . 112.6(4) ?
C45 C41 H41 . . 107.4 ?
C42 C41 H41 . . 107.4 ?
C39 C41 H41 . . 107.4 ?
C43 C42 C41 . . 111.5(4) ?
C43 C42 C36 . . 111.9(4) ?
C41 C42 C36 . . 110.6(4) ?
C43 C42 H42 . . 107.5 ?
C41 C42 H42 . . 107.5 ?
C36 C42 H42 . . 107.5 ?
C44 C43 C42 . . 113.1(4) ?
C44 C43 H43A . . 109.0 ?
C42 C43 H43A . . 109.0 ?
C44 C43 H43B . . 109.0 ?
C42 C43 H43B . . 109.0 ?
H43A C43 H43B . . 107.8 ?
C33 C44 C43 . . 112.4(5) ?
C33 C44 H44A . . 109.1 ?
C43 C44 H44A . . 109.1 ?
C33 C44 H44B . . 109.1 ?
C43 C44 H44B . . 109.1 ?
H44A C44 H44B . . 107.8 ?
C41 C45 C46 . . 103.4(4) ?
C41 C45 H45A . . 111.1 ?
C46 C45 H45A . . 111.1 ?
C41 C45 H45B . . 111.1 ?
C46 C45 H45B . . 111.1 ?
H45A C45 H45B . . 109.0 ?
C47 C46 C45 . . 111.8(4) ?
C47 C46 C48 . . 118.9(5) ?
C45 C46 C48 . . 106.5(4) ?
C47 C46 H46 . . 106.3 ?
C45 C46 H46 . . 106.3 ?
C48 C46 H46 . . 106.3 ?
C46 C47 H47A . . 109.5 ?
C46 C47 H47B . . 109.5 ?
H47A C47 H47B . . 109.5 ?
C46 C47 H47C . . 109.5 ?
H47A C47 H47C . . 109.5 ?
H47B C47 H47C . . 109.5 ?
O13 C48 C49 . . 107.6(4) ?
O13 C48 C46 . . 108.3(4) ?
C49 C48 C46 . . 119.5(4) ?
O13 C48 C39 . . 105.4(4) ?
C49 C48 C39 . . 111.6(4) ?
C46 C48 C39 . . 103.7(4) ?
O10 C49 C48 . . 122.1(5) ?
O10 C49 C50 . . 120.1(5) ?
C48 C49 C50 . . 117.6(4) ?
O11 C50 C49 . . 110.9(4) ?
O11 C50 H50A . . 109.4 ?
C49 C50 H50A . . 109.4 ?
O11 C50 H50B . . 109.4 ?
C49 C50 H50B . . 109.4 ?
H50A C50 H50B . . 108.0 ?
O12 C51 O11 . . 123.2(5) ?
O12 C51 C52 . . 126.6(5) ?
O11 C51 C52 . . 110.2(5) ?
C51 C52 C53 . . 112.7(5) ?
C51 C52 H52A . . 109.1 ?
C53 C52 H52A . . 109.1 ?
C51 C52 H52B . . 109.1 ?
C53 C52 H52B . . 109.1 ?
H52A C52 H52B . . 107.8 ?
C52 C53 H53A . . 109.5 ?
C52 C53 H53B . . 109.5 ?
H53A C53 H53B . . 109.5 ?
C52 C53 H53C . . 109.5 ?
H53A C53 H53C . . 109.5 ?
H53B C53 H53C . . 109.5 ?
O14 C54 O13 . . 121.9(5) ?
O14 C54 C55 . . 125.8(5) ?
O13 C54 C55 . . 112.2(4) ?
C54 C55 C56 . . 111.7(4) ?
C54 C55 H55A . . 109.3 ?
C56 C55 H55A . . 109.3 ?
C54 C55 H55B . . 109.3 ?
C56 C55 H55B . . 109.3 ?
H55A C55 H55B . . 107.9 ?
C55 C56 H56A . . 109.5 ?
C55 C56 H56B . . 109.5 ?
H56A C56 H56B . . 109.5 ?
C55 C56 H56C . . 109.5 ?
H56A C56 H56C . . 109.5 ?
H56B C56 H56C . . 109.5 ?

loop_
_geom_bond_atom_site_label_1
_geom_bond_atom_site_label_2
_geom_bond_site_symmetry_2
_geom_bond_distance
_geom_bond_publ_flag
Br1 C2 . 1.895(6) ?
Br2 C30 . 1.898(6) ?
Cl1 C8 . 1.830(5) ?
Cl2 C36 . 1.847(5) ?
O1 C3 . 1.224(7) ?
O2 C12 . 1.428(6) ?
O2 H2 . 0.8200 ?
O3 C21 . 1.202(6) ?
O4 C23 . 1.364(6) ?
O4 C22 . 1.442(6) ?
O5 C23 . 1.215(6) ?
O6 C26 . 1.343(6) ?
O6 C19 . 1.481(6) ?
O7 C26 . 1.217(6) ?
O8 C31 . 1.214(8) ?
O9 C37 . 1.423(6) ?
O9 H9 . 0.8200 ?
O10 C49 . 1.217(6) ?
O11 C51 . 1.369(6) ?
O11 C50 . 1.438(6) ?
O12 C51 . 1.187(6) ?
O13 C54 . 1.355(6) ?
O13 C48 . 1.472(6) ?
O14 C54 . 1.194(6) ?
C1 C2 . 1.334(8) ?
C1 C6 . 1.504(7) ?
C1 H1 . 0.9500 ?
C2 C3 . 1.479(9) ?
C3 C4 . 1.450(9) ?
C4 C5 . 1.346(8) ?
C4 H4 . 0.9500 ?
C5 C11 . 1.503(8) ?
C5 C6 . 1.507(7) ?
C6 C7 . 1.552(8) ?
C6 C8 . 1.590(7) ?
C7 H7A . 0.9800 ?
C7 H7B . 0.9800 ?
C7 H7C . 0.9800 ?
C8 C9 . 1.530(7) ?
C8 C12 . 1.549(7) ?
C9 C16 . 1.526(7) ?
C9 C10 . 1.531(7) ?
C9 H9a . 1.0000 ?
C10 C11 . 1.527(8) ?
C10 H10A . 0.9900 ?
C10 H10B . 0.9900 ?
C11 H11A . 0.9900 ?
C11 H11B . 0.9900 ?
C12 C13 . 1.551(7) ?
C12 H12 . 1.0000 ?
C13 C14 . 1.523(7) ?
C13 H13A . 0.9900 ?
C13 H13B . 0.9900 ?
C14 C15 . 1.531(7) ?
C14 C16 . 1.552(6) ?
C14 C19 . 1.568(7) ?
C15 H15A . 0.9800 ?
C15 H15B . 0.9800 ?
C15 H15C . 0.9800 ?
C16 C17 . 1.521(7) ?
C16 H16 . 1.0000 ?
C17 C18 . 1.531(7) ?
C17 H17A . 0.9900 ?
C17 H17B . 0.9900 ?
C18 C20 . 1.534(7) ?
C18 C19 . 1.579(7) ?
C18 H18 . 1.0000 ?
C19 C21 . 1.517(7) ?
C20 H20A . 0.9800 ?
C20 H20B . 0.9800 ?
C20 H20C . 0.9800 ?
C21 C22 . 1.534(7) ?
C22 H22A . 0.9900 ?
C22 H22B . 0.9900 ?
C23 C24 . 1.479(7) ?
C24 C25 . 1.496(8) ?
C24 H24A . 0.9900 ?
C24 H24B . 0.9900 ?
C25 H25A . 0.9800 ?
C25 H25B . 0.9800 ?
C25 H25C . 0.9800 ?
C26 C27 . 1.495(7) ?
C27 C28 . 1.531(7) ?
C27 H27A . 0.9900 ?
C27 H27B . 0.9900 ?
C28 H28A . 0.9800 ?
C28 H28B . 0.9800 ?
C28 H28C . 0.9800 ?
C29 C30 . 1.328(8) ?
C29 C34 . 1.494(7) ?
C29 H29 . 0.9500 ?
C30 C31 . 1.455(9) ?
C31 C32 . 1.464(10) ?
C32 C33 . 1.344(8) ?
C32 H32 . 0.9500 ?
C33 C34 . 1.505(7) ?
C33 C44 . 1.515(8) ?
C34 C35 . 1.562(7) ?
C34 C36 . 1.571(7) ?
C35 H35A . 0.9800 ?
C35 H35B . 0.9800 ?
C35 H35C . 0.9800 ?
C36 C37 . 1.529(7) ?
C36 C42 . 1.551(7) ?
C37 C38 . 1.532(7) ?
C37 H37 . 1.0000 ?
C38 C39 . 1.531(7) ?
C38 H38A . 0.9900 ?
C38 H38B . 0.9900 ?
C39 C40 . 1.547(7) ?
C39 C41 . 1.533(7) ?
C39 C48 . 1.571(7) ?
C40 H40A . 0.9800 ?
C40 H40B . 0.9800 ?
C40 H40C . 0.9800 ?
C41 C45 . 1.521(7) ?
C41 C42 . 1.536(7) ?
C41 H41 . 1.0000 ?
C42 C43 . 1.523(7) ?
C42 H42 . 1.0000 ?
C43 C44 . 1.534(8) ?
C43 H43A . 0.9900 ?
C43 H43B . 0.9900 ?
C44 H44A . 0.9900 ?
C44 H44B . 0.9900 ?
C45 C46 . 1.531(7) ?
C45 H45A . 0.9900 ?
C45 H45B . 0.9900 ?
C46 C47 . 1.519(7) ?
C46 C48 . 1.568(6) ?
C46 H46 . 1.0000 ?
C47 H47A . 0.9800 ?
C47 H47B . 0.9800 ?
C47 H47C . 0.9800 ?
C48 C49 . 1.525(7) ?
C49 C50 . 1.523(7) ?
C50 H50A . 0.9900 ?
C50 H50B . 0.9900 ?
C51 C52 . 1.515(8) ?
C52 C53 . 1.510(8) ?
C52 H52A . 0.9900 ?
C52 H52B . 0.9900 ?
C53 H53A . 0.9800 ?
C53 H53B . 0.9800 ?
C53 H53C . 0.9800 ?
C54 C55 . 1.507(7) ?
C55 C56 . 1.523(7) ?
C55 H55A . 0.9900 ?
C55 H55B . 0.9900 ?
C56 H56A . 0.9800 ?
C56 H56B . 0.9800 ?
C56 H56C . 0.9800 ?

loop_
_geom_hbond_atom_site_label_D
_geom_hbond_atom_site_label_H
_geom_hbond_atom_site_label_A
_geom_hbond_site_symmetry_A
_geom_hbond_distance_DH
_geom_hbond_distance_HA
_geom_hbond_distance_DA
_geom_hbond_angle_DHA
_geom_hbond_publ_flag
O2 H2 O7 2 0.82 2.11 2.817(5) 145 yes
O9 H9 O14 2_746 0.82 1.98 2.754(5) 158 yes

loop_
_geom_torsion_atom_site_label_1
_geom_torsion_atom_site_label_2
_geom_torsion_atom_site_label_3
_geom_torsion_atom_site_label_4
_geom_torsion_site_symmetry_1
_geom_torsion_site_symmetry_2
_geom_torsion_site_symmetry_3
_geom_torsion_site_symmetry_4
_geom_torsion
_geom_torsion_publ_flag
C6 C1 C2 C3 . . . . -1.3(9) ?
C6 C1 C2 Br1 . . . . 178.3(4) ?
C1 C2 C3 O1 . . . . 175.1(6) ?
Br1 C2 C3 O1 . . . . -4.5(9) ?
C1 C2 C3 C4 . . . . -3.0(9) ?
Br1 C2 C3 C4 . . . . 177.3(4) ?
O1 C3 C4 C5 . . . . -175.9(6) ?
C2 C3 C4 C5 . . . . 2.2(9) ?
C3 C4 C5 C11 . . . . -179.7(6) ?
C3 C4 C5 C6 . . . . 2.9(10) ?
C2 C1 C6 C5 . . . . 6.0(7) ?
C2 C1 C6 C7 . . . . -110.5(6) ?
C2 C1 C6 C8 . . . . 126.7(5) ?
C4 C5 C6 C1 . . . . -6.8(8) ?
C11 C5 C6 C1 . . . . 175.7(5) ?
C4 C5 C6 C7 . . . . 109.8(6) ?
C11 C5 C6 C7 . . . . -67.7(6) ?
C4 C5 C6 C8 . . . . -128.0(6) ?
C11 C5 C6 C8 . . . . 54.5(6) ?
C1 C6 C8 C9 . . . . -177.2(4) ?
C5 C6 C8 C9 . . . . -53.8(6) ?
C7 C6 C8 C9 . . . . 64.1(5) ?
C1 C6 C8 C12 . . . . 51.5(6) ?
C5 C6 C8 C12 . . . . 174.9(4) ?
C7 C6 C8 C12 . . . . -67.3(6) ?
C1 C6 C8 Cl1 . . . . -60.7(4) ?
C5 C6 C8 Cl1 . . . . 62.7(5) ?
C7 C6 C8 Cl1 . . . . -179.4(4) ?
C12 C8 C9 C16 . . . . -48.9(6) ?
C6 C8 C9 C16 . . . . 179.8(4) ?
Cl1 C8 C9 C16 . . . . 65.8(5) ?
C12 C8 C9 C10 . . . . -173.5(4) ?
C6 C8 C9 C10 . . . . 55.2(6) ?
Cl1 C8 C9 C10 . . . . -58.8(5) ?
C16 C9 C10 C11 . . . . -178.4(5) ?
C8 C9 C10 C11 . . . . -54.0(6) ?
C4 C5 C11 C10 . . . . 128.5(6) ?
C6 C5 C11 C10 . . . . -54.0(7) ?
C9 C10 C11 C5 . . . . 51.4(7) ?
C9 C8 C12 O2 . . . . -77.7(5) ?
C6 C8 C12 O2 . . . . 52.0(5) ?
Cl1 C8 C12 O2 . . . . 164.7(3) ?
C9 C8 C12 C13 . . . . 45.3(6) ?
C6 C8 C12 C13 . . . . 175.0(4) ?
Cl1 C8 C12 C13 . . . . -72.2(4) ?
O2 C12 C13 C14 . . . . 72.4(5) ?
C8 C12 C13 C14 . . . . -49.0(6) ?
C12 C13 C14 C15 . . . . -70.9(5) ?
C12 C13 C14 C16 . . . . 54.1(5) ?
C12 C13 C14 C19 . . . . 164.9(4) ?
C8 C9 C16 C17 . . . . 177.9(4) ?
C10 C9 C16 C17 . . . . -57.0(6) ?
C8 C9 C16 C14 . . . . 56.3(6) ?
C10 C9 C16 C14 . . . . -178.7(5) ?
C13 C14 C16 C17 . . . . 170.5(4) ?
C15 C14 C16 C17 . . . . -65.4(5) ?
C19 C14 C16 C17 . . . . 48.8(5) ?
C13 C14 C16 C9 . . . . -58.4(6) ?
C15 C14 C16 C9 . . . . 65.7(6) ?
C19 C14 C16 C9 . . . . 179.9(4) ?
C9 C16 C17 C18 . . . . -170.0(4) ?
C14 C16 C17 C18 . . . . -42.9(5) ?
C16 C17 C18 C20 . . . . 150.3(4) ?
C16 C17 C18 C19 . . . . 19.3(5) ?
C26 O6 C19 C21 . . . . 67.2(5) ?
C26 O6 C19 C14 . . . . -173.3(4) ?
C26 O6 C19 C18 . . . . -63.4(5) ?
C13 C14 C19 O6 . . . . -39.6(5) ?
C15 C14 C19 O6 . . . . -165.7(4) ?
C16 C14 C19 O6 . . . . 76.1(4) ?
C13 C14 C19 C21 . . . . 78.1(5) ?
C15 C14 C19 C21 . . . . -48.0(5) ?
C16 C14 C19 C21 . . . . -166.3(4) ?
C13 C14 C19 C18 . . . . -151.7(4) ?
C15 C14 C19 C18 . . . . 82.2(4) ?
C16 C14 C19 C18 . . . . -36.0(5) ?
C20 C18 C19 O6 . . . . 132.2(4) ?
C17 C18 C19 O6 . . . . -98.6(4) ?
C20 C18 C19 C21 . . . . 7.4(6) ?
C17 C18 C19 C21 . . . . 136.7(5) ?
C20 C18 C19 C14 . . . . -118.2(4) ?
C17 C18 C19 C14 . . . . 11.0(5) ?
O6 C19 C21 O3 . . . . -161.9(5) ?
C14 C19 C21 O3 . . . . 83.8(6) ?
C18 C19 C21 O3 . . . . -38.1(7) ?
O6 C19 C21 C22 . . . . 24.2(5) ?
C14 C19 C21 C22 . . . . -90.2(5) ?
C18 C19 C21 C22 . . . . 147.9(4) ?
C23 O4 C22 C21 . . . . -76.7(5) ?
O3 C21 C22 O4 . . . . -7.2(7) ?
C19 C21 C22 O4 . . . . 167.0(4) ?
C22 O4 C23 O5 . . . . -7.2(7) ?
C22 O4 C23 C24 . . . . 172.7(4) ?
O5 C23 C24 C25 . . . . -16.9(8) ?
O4 C23 C24 C25 . . . . 163.2(5) ?
C19 O6 C26 O7 . . . . -10.5(7) ?
C19 O6 C26 C27 . . . . 167.5(4) ?
O7 C26 C27 C28 . . . . -149.2(5) ?
O6 C26 C27 C28 . . . . 32.9(7) ?
C34 C29 C30 C31 . . . . -1.7(9) ?
C34 C29 C30 Br2 . . . . 177.6(4) ?
C29 C30 C31 O8 . . . . -179.9(6) ?
Br2 C30 C31 O8 . . . . 0.8(8) ?
C29 C30 C31 C32 . . . . -2.9(9) ?
Br2 C30 C31 C32 . . . . 177.8(5) ?
O8 C31 C32 C33 . . . . 179.7(6) ?
C30 C31 C32 C33 . . . . 2.7(9) ?
C31 C32 C33 C34 . . . . 2.0(9) ?
C31 C32 C33 C44 . . . . 178.6(6) ?
C32 C33 C34 C29 . . . . -6.2(8) ?
C44 C33 C34 C29 . . . . 177.1(5) ?
C32 C33 C34 C35 . . . . 108.9(6) ?
C44 C33 C34 C35 . . . . -67.8(5) ?
C32 C33 C34 C36 . . . . -128.0(6) ?
C44 C33 C34 C36 . . . . 55.3(6) ?
C30 C29 C34 C33 . . . . 6.1(8) ?
C30 C29 C34 C35 . . . . -109.1(6) ?
C30 C29 C34 C36 . . . . 127.3(6) ?
C33 C34 C36 C37 . . . . 170.9(5) ?
C29 C34 C36 C37 . . . . 47.0(6) ?
C35 C34 C36 C37 . . . . -71.3(6) ?
C33 C34 C36 C42 . . . . -57.4(6) ?
C29 C34 C36 C42 . . . . 178.7(4) ?
C35 C34 C36 C42 . . . . 60.4(5) ?
C33 C34 C36 Cl2 . . . . 58.0(5) ?
C29 C34 C36 Cl2 . . . . -65.9(5) ?
C35 C34 C36 Cl2 . . . . 175.8(3) ?
C42 C36 C37 O9 . . . . -81.9(5) ?
C34 C36 C37 O9 . . . . 47.6(6) ?
Cl2 C36 C37 O9 . . . . 161.9(3) ?
C42 C36 C37 C38 . . . . 42.7(6) ?
C34 C36 C37 C38 . . . . 172.1(4) ?
Cl2 C36 C37 C38 . . . . -73.6(5) ?
O9 C37 C38 C39 . . . . 72.8(5) ?
C36 C37 C38 C39 . . . . -48.3(6) ?
C37 C38 C39 C40 . . . . -68.4(6) ?
C37 C38 C39 C41 . . . . 56.2(5) ?
C37 C38 C39 C48 . . . . 166.9(4) ?
C38 C39 C41 C45 . . . . 170.5(4) ?
C40 C39 C41 C45 . . . . -65.7(5) ?
C48 C39 C41 C45 . . . . 48.8(5) ?
C38 C39 C41 C42 . . . . -60.9(5) ?
C40 C39 C41 C42 . . . . 62.9(5) ?
C48 C39 C41 C42 . . . . 177.3(4) ?
C45 C41 C42 C43 . . . . -58.4(6) ?
C39 C41 C42 C43 . . . . -178.8(4) ?
C45 C41 C42 C36 . . . . 176.4(4) ?
C39 C41 C42 C36 . . . . 56.0(6) ?
C37 C36 C42 C43 . . . . -170.9(5) ?
C34 C36 C42 C43 . . . . 57.1(6) ?
Cl2 C36 C42 C43 . . . . -57.1(5) ?
C37 C36 C42 C41 . . . . -45.9(6) ?
C34 C36 C42 C41 . . . . -177.9(4) ?
Cl2 C36 C42 C41 . . . . 67.9(4) ?
C41 C42 C43 C44 . . . . -176.1(5) ?
C36 C42 C43 C44 . . . . -51.6(7) ?
C32 C33 C44 C43 . . . . 133.0(6) ?
C34 C33 C44 C43 . . . . -50.3(7) ?
C42 C43 C44 C33 . . . . 46.7(7) ?
C42 C41 C45 C46 . . . . -166.4(4) ?
C39 C41 C45 C46 . . . . -41.3(5) ?
C41 C45 C46 C47 . . . . 148.0(4) ?
C41 C45 C46 C48 . . . . 16.7(5) ?
C54 O13 C48 C49 . . . . 66.3(5) ?
C54 O13 C48 C46 . . . . -64.1(5) ?
C54 O13 C48 C39 . . . . -174.5(4) ?
C47 C46 C48 O13 . . . . 134.3(5) ?
C45 C46 C48 O13 . . . . -98.5(4) ?
C47 C46 C48 C49 . . . . 10.8(7) ?
C45 C46 C48 C49 . . . . 138.0(5) ?
C47 C46 C48 C39 . . . . -114.1(5) ?
C45 C46 C48 C39 . . . . 13.1(5) ?
C38 C39 C48 O13 . . . . -39.2(5) ?
C40 C39 C48 O13 . . . . -165.5(4) ?
C41 C39 C48 O13 . . . . 76.6(4) ?
C38 C39 C48 C49 . . . . 77.3(5) ?
C40 C39 C48 C49 . . . . -49.0(5) ?
C41 C39 C48 C49 . . . . -167.0(4) ?
C38 C39 C48 C46 . . . . -152.9(4) ?
C40 C39 C48 C46 . . . . 80.8(5) ?
C41 C39 C48 C46 . . . . -37.1(5) ?
O13 C48 C49 O10 . . . . -159.1(4) ?
C46 C48 C49 O10 . . . . -35.2(7) ?
C39 C48 C49 O10 . . . . 85.8(6) ?
O13 C48 C49 C50 . . . . 24.9(6) ?
C46 C48 C49 C50 . . . . 148.8(4) ?
C39 C48 C49 C50 . . . . -90.2(5) ?
C51 O11 C50 C49 . . . . -78.9(5) ?
O10 C49 C50 O11 . . . . -4.3(7) ?
C48 C49 C50 O11 . . . . 171.7(4) ?
C50 O11 C51 O12 . . . . -4.2(7) ?
C50 O11 C51 C52 . . . . 175.8(4) ?
O12 C51 C52 C53 . . . . -18.3(8) ?
O11 C51 C52 C53 . . . . 161.7(5) ?
C48 O13 C54 O14 . . . . -10.4(7) ?
C48 O13 C54 C55 . . . . 172.9(4) ?
O14 C54 C55 C56 . . . . 20.5(7) ?
O13 C54 C55 C56 . . . . -162.9(4) ?
